data_7716926
loop_
_publ_author_name
'Bousrez, Guillaume'
'Harakat, Dominique'
'Chevreux, Sylviane'
'D&#xe9;champs-Olivier, Isabelle'
'Jaroschik, Florian'

_publ_section_title
;
 Choosing between Ti(II) and Ti(III): selective reduction of titanocene
 dichloride by elemental lanthanides.
;
_journal_issue 37
_journal_name_full 'Dalton transactions (Cambridge, England : 2003)'
_journal_page_first 15595
_journal_page_last 15601
_journal_paper_doi 10.1039/d4dt02004a
_journal_volume 53
_journal_year 2024
_chemical_formula_sum 'C12 H19 Cl2 O1.75 Sm0.5 Ti0.5'
_chemical_formula_weight 361.30
_space_group_IT_number 43
_space_group_name_Hall 'F 2 -2d'
_space_group_name_H-M_alt 'F d d 2'
_symmetry_cell_setting orthorhombic
_symmetry_space_group_name_H-M 'F d d 2'
_atom_sites_solution_hydrogens geom
_atom_sites_solution_primary direct
_atom_sites_solution_secondary difmap
_audit_creation_method SHELXL-97
_audit_update_record
;
2024-07-11 deposited with the CCDC.	2024-08-21 downloaded from the CCDC.
;
_cell_angle_alpha 90.00
_cell_angle_beta 90.00
_cell_angle_gamma 90.00
_cell_formula_units_Z 32
_cell_length_a 22.5099(15)
_cell_length_b 44.910(3)
_cell_length_c 11.2932(6)
_cell_measurement_reflns_used 9947
_cell_measurement_temperature 100(2)
_cell_measurement_theta_max 30.55
_cell_measurement_theta_min 3.04
_cell_volume 11416.5(12)
_computing_cell_refinement 'Bruker SAINT'
_computing_data_collection 'Bruker APEX2'
_computing_data_reduction 'Bruker SAINT'
_computing_molecular_graphics 'Ortep-3 for Windows (Farrugia, 1997)'
_computing_publication_material 'WinGX publication routines (Farrugia, 1999)'
_computing_structure_refinement 'SHELXL-97 (Sheldrick, 1997)'
_computing_structure_solution 'SHELXS-97 (Sheldrick 2008)'
_diffrn_ambient_temperature 100(2)
_diffrn_measured_fraction_theta_full 0.998
_diffrn_measured_fraction_theta_max 0.998
_diffrn_measurement_device_type CMOS
_diffrn_measurement_method '\f and \w scans'
_diffrn_radiation_monochromator graphite
_diffrn_radiation_source 'fine-focus sealed tube'
_diffrn_radiation_type MoK\a
_diffrn_radiation_wavelength 0.71073
_diffrn_reflns_av_R_equivalents 0.0341
_diffrn_reflns_av_sigmaI/netI 0.0193
_diffrn_reflns_limit_h_max 32
_diffrn_reflns_limit_h_min -32
_diffrn_reflns_limit_k_max 64
_diffrn_reflns_limit_k_min -64
_diffrn_reflns_limit_l_max 16
_diffrn_reflns_limit_l_min -16
_diffrn_reflns_number 120177
_diffrn_reflns_theta_full 30.59
_diffrn_reflns_theta_max 30.58
_diffrn_reflns_theta_min 3.04
_diffrn_standards_number 0
_exptl_absorpt_coefficient_mu 2.717
_exptl_absorpt_correction_type none
_exptl_crystal_colour purple
_exptl_crystal_density_diffrn 1.682
_exptl_crystal_density_method 'not measured'
_exptl_crystal_description prismatic
_exptl_crystal_F_000 5792
_exptl_crystal_size_max 0.42
_exptl_crystal_size_mid 0.36
_exptl_crystal_size_min 0.35
_refine_diff_density_max 0.943
_refine_diff_density_min -0.558
_refine_diff_density_rms 0.071
_refine_ls_abs_structure_details 'Flack H D (1983), Acta Cryst. A39, 876-881'
_refine_ls_abs_structure_Flack 0.010(4)
_refine_ls_extinction_method none
_refine_ls_goodness_of_fit_ref 1.126
_refine_ls_hydrogen_treatment mixed
_refine_ls_matrix_type full
_refine_ls_number_parameters 343
_refine_ls_number_reflns 8743
_refine_ls_number_restraints 1
_refine_ls_restrained_S_all 1.126
_refine_ls_R_factor_all 0.0174
_refine_ls_R_factor_gt 0.0165
_refine_ls_shift/su_max 0.004
_refine_ls_shift/su_mean 0.000
_refine_ls_structure_factor_coef Fsqd
_refine_ls_weighting_details 'calc w=1/[\s^2^(Fo^2^)+(0.0093P)^2^+25.6684P] where P=(Fo^2^+2Fc^2^)/3'
_refine_ls_weighting_scheme calc
_refine_ls_wR_factor_gt 0.0350
_refine_ls_wR_factor_ref 0.0353
_reflns_number_gt 8584
_reflns_number_total 8743
_reflns_threshold_expression >2sigma(I)
_cod_data_source_file d4dt02004a2.cif
_cod_data_source_block mo_16fj016_0ma_a
_cod_depositor_comments 'Adding full bibliography for 7716926.cif.'
_cod_original_sg_symbol_H-M Fdd2
_cod_original_formula_sum 'C12 H19 Cl2 O1.75 Sm0.50 Ti0.50'
_cod_database_code 7716926

loop_
_symmetry_equiv_pos_as_xyz
'x, y, z'
'-x, -y, z'
'x+1/4, -y+1/4, z+1/4'
'-x+1/4, y+1/4, z+1/4'
'x, y+1/2, z+1/2'
'-x, -y+1/2, z+1/2'
'x+1/4, -y+3/4, z+3/4'
'-x+1/4, y+3/4, z+3/4'
'x+1/2, y, z+1/2'
'-x+1/2, -y, z+1/2'
'x+3/4, -y+1/4, z+3/4'
'-x+3/4, y+1/4, z+3/4'
'x+1/2, y+1/2, z'
'-x+1/2, -y+1/2, z'
'x+3/4, -y+3/4, z+1/4'
'-x+3/4, y+3/4, z+1/4'

loop_
_atom_site_label
_atom_site_type_symbol
_atom_site_fract_x
_atom_site_fract_y
_atom_site_fract_z
_atom_site_U_iso_or_equiv
_atom_site_adp_type
_atom_site_occupancy
_atom_site_symmetry_multiplicity
_atom_site_calc_flag
_atom_site_refinement_flags
_atom_site_disorder_assembly
_atom_site_disorder_group
Sm1 Sm 0.331289(4) 0.435359(2) 0.574889(8) 0.01042(2) Uani 1 1 d . . .
Ti1 Ti 0.277779(14) 0.393442(7) 0.26643(3) 0.01064(6) Uani 1 1 d . . .
Cl2 Cl 0.37326(2) 0.405680(11) 0.37737(4) 0.01649(8) Uani 1 1 d . . .
Cl1 Cl 0.231869(19) 0.419062(11) 0.44527(4) 0.01618(8) Uani 1 1 d . . .
Cl4 Cl 0.35051(2) 0.388157(10) 0.71231(4) 0.01784(9) Uani 1 1 d . . .
Cl3 Cl 0.32597(2) 0.487950(11) 0.46986(5) 0.02221(10) Uani 1 1 d . . .
O2 O 0.43970(5) 0.44108(3) 0.57559(15) 0.0171(2) Uani 1 1 d . . .
O3 O 0.24636(6) 0.44106(3) 0.70394(12) 0.0140(2) Uani 1 1 d . . .
O1 O 0.35853(7) 0.46739(4) 0.74607(13) 0.0240(3) Uani 1 1 d . . .
O4 O 0.5000 0.5000 0.2628(2) 0.0387(6) Uani 1 2 d S . .
C19 C 0.35092(11) 0.45956(5) 0.8701(2) 0.0249(5) Uani 1 1 d . . .
H19A H 0.3858 0.4493 0.8999 0.030 Uiso 1 1 calc R . .
H19B H 0.3165 0.4468 0.8805 0.030 Uiso 1 1 calc R . .
C9 C 0.22127(10) 0.35356(5) 0.3482(2) 0.0249(5) Uani 1 1 d . . .
C15 C 0.21256(9) 0.46895(4) 0.70403(19) 0.0201(4) Uani 1 1 d . . .
H15A H 0.2146 0.4785 0.6272 0.024 Uiso 1 1 calc R . .
H15B H 0.2279 0.4825 0.7634 0.024 Uiso 1 1 calc R . .
C18 C 0.21061(9) 0.41748(4) 0.75819(18) 0.0170(4) Uani 1 1 d . . .
H18A H 0.2335 0.4066 0.8167 0.020 Uiso 1 1 calc R . .
H18B H 0.1964 0.4036 0.6988 0.020 Uiso 1 1 calc R . .
C3 C 0.29946(10) 0.40524(5) 0.06453(19) 0.0214(4) Uani 1 1 d . . .
C5 C 0.27617(10) 0.44269(4) 0.19218(18) 0.0190(4) Uani 1 1 d . . .
C6 C 0.31624(11) 0.34470(5) 0.2869(2) 0.0229(4) Uani 1 1 d . . .
C14 C 0.48151(10) 0.41922(6) 0.6189(3) 0.0376(6) Uani 1 1 d . . .
H14A H 0.4775 0.4007 0.5758 0.045 Uiso 1 1 calc R . .
H14B H 0.4751 0.4154 0.7025 0.045 Uiso 1 1 calc R . .
C10 C 0.28062(11) 0.35076(5) 0.3862(2) 0.0247(4) Uani 1 1 d . . .
C22 C 0.39020(17) 0.49454(7) 0.7498(3) 0.0541(10) Uani 1 1 d . . .
H22A H 0.3859 0.5051 0.6755 0.065 Uiso 1 1 calc R . .
H22B H 0.4321 0.4908 0.7633 0.065 Uiso 1 1 calc R . .
C2 C 0.23732(9) 0.40563(4) 0.0783(2) 0.0209(4) Uani 1 1 d . . .
C1 C 0.22268(9) 0.42868(5) 0.15717(18) 0.0194(4) Uani 1 1 d . . .
C4 C 0.32325(10) 0.42820(5) 0.13376(19) 0.0203(4) Uani 1 1 d . . .
C13 C 0.54205(9) 0.43272(6) 0.5986(2) 0.0289(5) Uani 1 1 d . . .
H13A H 0.5529 0.4463 0.6620 0.035 Uiso 1 1 calc R . .
H13B H 0.5724 0.4175 0.5910 0.035 Uiso 1 1 calc R . .
C8 C 0.22027(10) 0.34983(5) 0.2253(2) 0.0235(4) Uani 1 1 d . . .
C11 C 0.47007(12) 0.46061(7) 0.4935(3) 0.0511(9) Uani 1 1 d . . .
H11A H 0.4700 0.4809 0.5227 0.061 Uiso 1 1 calc R . .
H11B H 0.4509 0.4602 0.4166 0.061 Uiso 1 1 calc R . .
C20 C 0.34229(11) 0.48885(5) 0.9335(2) 0.0288(5) Uani 1 1 d . . .
H20A H 0.3647 0.4893 1.0068 0.035 Uiso 1 1 calc R . .
H20B H 0.3006 0.4921 0.9513 0.035 Uiso 1 1 calc R . .
C16 C 0.14940(9) 0.46000(5) 0.73250(19) 0.0201(4) Uani 1 1 d . . .
H16A H 0.1280 0.4540 0.6619 0.024 Uiso 1 1 calc R . .
H16B H 0.1280 0.4760 0.7712 0.024 Uiso 1 1 calc R . .
C17 C 0.15928(9) 0.43383(4) 0.8160(2) 0.0216(4) Uani 1 1 d . . .
H17A H 0.1697 0.4406 0.8948 0.026 Uiso 1 1 calc R . .
H17B H 0.1242 0.4213 0.8206 0.026 Uiso 1 1 calc R . .
C7 C 0.27913(10) 0.34410(4) 0.1872(2) 0.0215(4) Uani 1 1 d . . .
C12 C 0.53272(11) 0.44893(7) 0.4847(3) 0.0380(6) Uani 1 1 d . . .
H12A H 0.5369 0.4356 0.4177 0.046 Uiso 1 1 calc R . .
H12B H 0.5609 0.4651 0.4764 0.046 Uiso 1 1 calc R . .
C21 C 0.36517(16) 0.51220(6) 0.8478(2) 0.0469(8) Uani 1 1 d . . .
H21A H 0.3332 0.5249 0.8202 0.056 Uiso 1 1 calc R . .
H21B H 0.3954 0.5245 0.8845 0.056 Uiso 1 1 calc R . .
C23 C 0.47959(14) 0.47641(6) 0.1880(3) 0.0386(6) Uani 1 1 d . . .
H23A H 0.4366 0.4753 0.1903 0.046 Uiso 1 1 calc R . .
H23B H 0.4956 0.4575 0.2149 0.046 Uiso 1 1 calc R . .
C24 C 0.50010(12) 0.48274(6) 0.0644(3) 0.0383(6) Uani 1 1 d . . .
H24A H 0.4728 0.4748 0.0060 0.046 Uiso 1 1 calc R . .
H24B H 0.5396 0.4749 0.0501 0.046 Uiso 1 1 calc R . .
H3 H 0.3209(12) 0.3921(6) 0.020(3) 0.030(7) Uiso 1 1 d . . .
H5 H 0.2792(11) 0.4576(5) 0.242(2) 0.017(6) Uiso 1 1 d . . .
H8 H 0.1853(13) 0.3520(6) 0.172(3) 0.036(8) Uiso 1 1 d . . .
H1 H 0.1858(12) 0.4334(6) 0.184(2) 0.021(6) Uiso 1 1 d . . .
H9 H 0.1877(13) 0.3584(6) 0.395(3) 0.035(8) Uiso 1 1 d . . .
H7 H 0.2914(11) 0.3409(6) 0.111(2) 0.026(7) Uiso 1 1 d . . .
H4 H 0.3651(14) 0.4318(6) 0.149(3) 0.036(8) Uiso 1 1 d . . .
H6 H 0.3532(14) 0.3415(7) 0.289(3) 0.041(9) Uiso 1 1 d . . .
H10 H 0.2948(14) 0.3536(7) 0.460(3) 0.043(9) Uiso 1 1 d . . .
H2 H 0.2090(14) 0.3940(7) 0.043(3) 0.047(9) Uiso 1 1 d . . .

loop_
_atom_site_aniso_label
_atom_site_aniso_U_11
_atom_site_aniso_U_22
_atom_site_aniso_U_33
_atom_site_aniso_U_23
_atom_site_aniso_U_13
_atom_site_aniso_U_12
Sm1 0.01162(3) 0.01126(3) 0.00838(3) 0.00011(3) -0.00045(3) 0.00098(3)
Ti1 0.01142(14) 0.01235(14) 0.00816(13) 0.00041(11) -0.00077(11) -0.00011(11)
Cl2 0.01151(19) 0.0255(2) 0.01244(18) -0.00573(17) -0.00083(15) 0.00335(16)
Cl1 0.01080(18) 0.0260(2) 0.01176(18) -0.00377(17) 0.00036(15) 0.00078(16)
Cl4 0.0179(2) 0.0151(2) 0.0205(2) 0.00531(17) 0.00034(17) 0.00300(16)
Cl3 0.0240(2) 0.0166(2) 0.0261(2) 0.00903(18) -0.00242(19) 0.00057(18)
O2 0.0139(6) 0.0186(6) 0.0188(6) 0.0019(7) 0.0030(6) -0.0026(4)
O3 0.0155(6) 0.0120(6) 0.0144(6) 0.0010(5) 0.0032(5) 0.0003(5)
O1 0.0238(8) 0.0316(8) 0.0166(7) -0.0094(6) 0.0037(6) -0.0107(6)
O4 0.0566(17) 0.0250(12) 0.0346(14) 0.000 0.000 -0.0085(11)
C19 0.0343(12) 0.0238(10) 0.0167(9) -0.0035(8) -0.0092(9) 0.0018(9)
C9 0.0287(11) 0.0179(9) 0.0282(12) 0.0013(8) 0.0080(9) -0.0085(8)
C15 0.0237(10) 0.0155(9) 0.0210(9) 0.0036(7) 0.0055(8) 0.0066(7)
C18 0.0187(9) 0.0158(8) 0.0165(9) 0.0014(7) 0.0026(7) -0.0022(7)
C3 0.0306(10) 0.0222(9) 0.0113(8) 0.0018(8) 0.0056(8) 0.0024(8)
C5 0.0273(11) 0.0133(8) 0.0164(9) 0.0022(7) -0.0032(8) -0.0012(7)
C6 0.0254(11) 0.0136(9) 0.0296(11) 0.0029(7) -0.0044(9) 0.0030(8)
C14 0.0162(10) 0.0441(15) 0.0526(16) 0.0262(12) -0.0115(10) -0.0060(10)
C10 0.0372(13) 0.0187(10) 0.0182(10) 0.0063(8) -0.0028(9) -0.0013(9)
C22 0.081(2) 0.0518(18) 0.0295(14) -0.0081(13) 0.0087(14) -0.0491(18)
C2 0.0286(10) 0.0221(9) 0.0119(8) 0.0043(8) -0.0069(9) -0.0040(7)
C1 0.0183(10) 0.0235(10) 0.0164(9) 0.0047(7) -0.0033(7) 0.0051(8)
C4 0.0221(10) 0.0221(10) 0.0166(9) 0.0083(8) -0.0001(8) -0.0023(8)
C13 0.0152(9) 0.0356(12) 0.0361(15) 0.0034(10) -0.0035(8) -0.0053(9)
C8 0.0231(11) 0.0169(9) 0.0306(12) -0.0002(8) -0.0041(9) -0.0063(8)
C11 0.0226(12) 0.0443(16) 0.086(3) 0.0381(17) 0.0193(14) 0.0022(11)
C20 0.0327(12) 0.0350(12) 0.0187(10) -0.0114(9) -0.0039(9) 0.0090(10)
C16 0.0157(9) 0.0242(10) 0.0203(10) -0.0027(8) -0.0050(7) 0.0038(7)
C17 0.0161(9) 0.0229(9) 0.0258(10) -0.0001(9) 0.0063(8) -0.0009(7)
C7 0.0305(11) 0.0134(9) 0.0207(10) -0.0022(7) 0.0019(8) -0.0008(8)
C12 0.0209(11) 0.0473(15) 0.0459(16) 0.0162(12) 0.0167(11) 0.0066(10)
C21 0.089(2) 0.0205(11) 0.0311(15) -0.0003(9) -0.0144(14) 0.0083(13)
C23 0.0549(17) 0.0211(11) 0.0398(15) -0.0018(10) -0.0130(13) 0.0002(11)
C24 0.0355(13) 0.0435(14) 0.0359(13) -0.0057(12) -0.0104(12) 0.0134(11)

loop_
_atom_type_symbol
_atom_type_description
_atom_type_scat_dispersion_real
_atom_type_scat_dispersion_imag
_atom_type_scat_source
C C 0.0033 0.0016 'International Tables Vol C Tables 4.2.6.8 and 6.1.1.4'
H H 0.0000 0.0000 'International Tables Vol C Tables 4.2.6.8 and 6.1.1.4'
O O 0.0106 0.0060 'International Tables Vol C Tables 4.2.6.8 and 6.1.1.4'
Ti Ti 0.2776 0.4457 'International Tables Vol C Tables 4.2.6.8 and 6.1.1.4'
Sm Sm -0.1638 3.4418 'International Tables Vol C Tables 4.2.6.8 and 6.1.1.4'
Cl Cl 0.1484 0.1585 'International Tables Vol C Tables 4.2.6.8 and 6.1.1.4'

loop_
_geom_angle_atom_site_label_1
_geom_angle_atom_site_label_2
_geom_angle_atom_site_label_3
_geom_angle
_geom_angle_site_symmetry_1
_geom_angle_site_symmetry_3
_geom_angle_publ_flag
O3 Sm1 O2 140.66(5) . . ?
O3 Sm1 O1 70.43(5) . . ?
O2 Sm1 O1 72.04(5) . . ?
O3 Sm1 Cl3 98.04(3) . . ?
O2 Sm1 Cl3 87.30(3) . . ?
O1 Sm1 Cl3 80.98(4) . . ?
O3 Sm1 Cl4 82.04(3) . . ?
O2 Sm1 Cl4 85.40(3) . . ?
O1 Sm1 Cl4 88.13(4) . . ?
Cl3 Sm1 Cl4 168.352(16) . . ?
O3 Sm1 Cl2 143.86(3) . . ?
O2 Sm1 Cl2 73.34(4) . . ?
O1 Sm1 Cl2 145.27(4) . . ?
Cl3 Sm1 Cl2 94.825(17) . . ?
Cl4 Sm1 Cl2 91.771(15) . . ?
O3 Sm1 Cl1 73.02(3) . . ?
O2 Sm1 Cl1 146.31(4) . . ?
O1 Sm1 Cl1 139.67(4) . . ?
Cl3 Sm1 Cl1 87.849(16) . . ?
Cl4 Sm1 Cl1 103.224(15) . . ?
Cl2 Sm1 Cl1 73.894(14) . . ?
C10 Ti1 C1 149.73(8) . . ?
C10 Ti1 C6 34.68(8) . . ?
C1 Ti1 C6 149.82(8) . . ?
C10 Ti1 C5 165.55(8) . . ?
C1 Ti1 C5 34.85(7) . . ?
C6 Ti1 C5 154.90(8) . . ?
C10 Ti1 C2 135.56(8) . . ?
C1 Ti1 C2 34.51(7) . . ?
C6 Ti1 C2 116.18(7) . . ?
C5 Ti1 C2 57.43(7) . . ?
C10 Ti1 C9 34.64(8) . . ?
C1 Ti1 C9 115.23(8) . . ?
C6 Ti1 C9 57.44(8) . . ?
C5 Ti1 C9 146.29(8) . . ?
C2 Ti1 C9 108.37(8) . . ?
C10 Ti1 C7 57.18(8) . . ?
C1 Ti1 C7 115.64(8) . . ?
C6 Ti1 C7 34.31(8) . . ?
C5 Ti1 C7 137.25(7) . . ?
C2 Ti1 C7 83.32(7) . . ?
C9 Ti1 C7 56.98(8) . . ?
C10 Ti1 C3 136.45(8) . . ?
C1 Ti1 C3 57.31(7) . . ?
C6 Ti1 C3 102.93(8) . . ?
C5 Ti1 C3 57.18(7) . . ?
C2 Ti1 C3 34.35(7) . . ?
C9 Ti1 C3 130.16(8) . . ?
C7 Ti1 C3 81.13(7) . . ?
C10 Ti1 C8 57.18(8) . . ?
C1 Ti1 C8 99.38(8) . . ?
C6 Ti1 C8 57.29(8) . . ?
C5 Ti1 C8 133.48(8) . . ?
C2 Ti1 C8 78.91(7) . . ?
C9 Ti1 C8 34.04(8) . . ?
C7 Ti1 C8 34.46(8) . . ?
C3 Ti1 C8 96.12(8) . . ?
C10 Ti1 C4 151.85(8) . . ?
C1 Ti1 C4 57.31(7) . . ?
C6 Ti1 C4 120.55(8) . . ?
C5 Ti1 C4 34.40(7) . . ?
C2 Ti1 C4 56.89(7) . . ?
C9 Ti1 C4 163.95(8) . . ?
C7 Ti1 C4 111.40(8) . . ?
C3 Ti1 C4 34.04(7) . . ?
C8 Ti1 C4 130.06(8) . . ?
C10 Ti1 Cl1 85.59(6) . . ?
C1 Ti1 Cl1 84.16(5) . . ?
C6 Ti1 Cl1 119.31(6) . . ?
C5 Ti1 Cl1 81.51(5) . . ?
C2 Ti1 Cl1 116.75(6) . . ?
C9 Ti1 Cl1 79.36(6) . . ?
C7 Ti1 Cl1 136.21(6) . . ?
C3 Ti1 Cl1 137.71(5) . . ?
C8 Ti1 Cl1 107.73(6) . . ?
C4 Ti1 Cl1 112.07(6) . . ?
C10 Ti1 Cl2 82.53(6) . . ?
C1 Ti1 Cl2 123.78(6) . . ?
C6 Ti1 Cl2 80.95(6) . . ?
C5 Ti1 Cl2 89.17(5) . . ?
C2 Ti1 Cl2 135.52(5) . . ?
C9 Ti1 Cl2 114.95(6) . . ?
C7 Ti1 Cl2 111.92(6) . . ?
C3 Ti1 Cl2 104.42(6) . . ?
C8 Ti1 Cl2 136.74(6) . . ?
C4 Ti1 Cl2 78.83(5) . . ?
Cl1 Ti1 Cl2 81.647(17) . . ?
Ti1 Cl2 Sm1 102.267(17) . . ?
Ti1 Cl1 Sm1 102.161(17) . . ?
C14 O2 C11 108.71(17) . . ?
C14 O2 Sm1 125.28(12) . . ?
C11 O2 Sm1 122.07(14) . . ?
C18 O3 C15 109.42(14) . . ?
C18 O3 Sm1 127.60(11) . . ?
C15 O3 Sm1 120.10(11) . . ?
C22 O1 C19 103.84(18) . . ?
C22 O1 Sm1 130.31(15) . . ?
C19 O1 Sm1 125.44(12) . . ?
C23 O4 C23 107.6(3) 2_665 . ?
O1 C19 C20 105.15(18) . . ?
C8 C9 C10 107.9(2) . . ?
C8 C9 Ti1 73.39(12) . . ?
C10 C9 Ti1 71.28(12) . . ?
O3 C15 C16 105.13(16) . . ?
O3 C18 C17 104.38(15) . . ?
C4 C3 C2 108.01(19) . . ?
C4 C3 Ti1 73.08(12) . . ?
C2 C3 Ti1 72.22(12) . . ?
C4 C5 C1 107.70(18) . . ?
C4 C5 Ti1 73.89(12) . . ?
C1 C5 Ti1 72.32(11) . . ?
C7 C6 C10 107.7(2) . . ?
C7 C6 Ti1 73.80(12) . . ?
C10 C6 Ti1 71.93(12) . . ?
O2 C14 C13 105.29(18) . . ?
C6 C10 C9 108.4(2) . . ?
C6 C10 Ti1 73.39(12) . . ?
C9 C10 Ti1 74.08(12) . . ?
O1 C22 C21 107.1(2) . . ?
C1 C2 C3 108.21(18) . . ?
C1 C2 Ti1 72.10(12) . . ?
C3 C2 Ti1 73.43(12) . . ?
C2 C1 C5 107.77(19) . . ?
C2 C1 Ti1 73.39(12) . . ?
C5 C1 Ti1 72.83(11) . . ?
C3 C4 C5 108.30(19) . . ?
C3 C4 Ti1 72.88(12) . . ?
C5 C4 Ti1 71.71(12) . . ?
C12 C13 C14 101.52(19) . . ?
C9 C8 C7 108.0(2) . . ?
C9 C8 Ti1 72.57(12) . . ?
C7 C8 Ti1 72.64(12) . . ?
O2 C11 C12 105.8(2) . . ?
C19 C20 C21 104.80(19) . . ?
C15 C16 C17 101.51(16) . . ?
C18 C17 C16 102.64(17) . . ?
C6 C7 C8 108.0(2) . . ?
C6 C7 Ti1 71.89(12) . . ?
C8 C7 Ti1 72.90(12) . . ?
C13 C12 C11 104.1(2) . . ?
C22 C21 C20 103.7(2) . . ?
O4 C23 C24 108.1(2) . . ?
C23 C24 C24 100.91(15) . 2_665 ?

loop_
_geom_bond_atom_site_label_1
_geom_bond_atom_site_label_2
_geom_bond_distance
_geom_bond_site_symmetry_2
_geom_bond_publ_flag
Sm1 O3 2.4175(13) . ?
Sm1 O2 2.4538(12) . ?
Sm1 O1 2.4865(15) . ?
Sm1 Cl3 2.6456(5) . ?
Sm1 Cl4 2.6626(5) . ?
Sm1 Cl2 2.7650(5) . ?
Sm1 Cl1 2.7725(5) . ?
Ti1 C10 2.347(2) . ?
Ti1 C1 2.359(2) . ?
Ti1 C6 2.366(2) . ?
Ti1 C5 2.366(2) . ?
Ti1 C2 2.376(2) . ?
Ti1 C9 2.383(2) . ?
Ti1 C7 2.390(2) . ?
Ti1 C3 2.391(2) . ?
Ti1 C8 2.393(2) . ?
Ti1 C4 2.394(2) . ?
Ti1 Cl1 2.5438(6) . ?
Ti1 Cl2 2.5477(6) . ?
O2 C14 1.445(3) . ?
O2 C11 1.448(3) . ?
O3 C18 1.464(2) . ?
O3 C15 1.465(2) . ?
O1 C22 1.413(3) . ?
O1 C19 1.454(3) . ?
O4 C23 1.431(3) 2_665 ?
O4 C23 1.431(3) . ?
C19 C20 1.510(3) . ?
C9 C8 1.398(3) . ?
C9 C10 1.409(3) . ?
C15 C16 1.512(3) . ?
C18 C17 1.517(3) . ?
C3 C4 1.401(3) . ?
C3 C2 1.407(3) . ?
C5 C4 1.408(3) . ?
C5 C1 1.415(3) . ?
C6 C7 1.403(3) . ?
C6 C10 1.404(3) . ?
C14 C13 1.509(3) . ?
C22 C21 1.473(4) . ?
C2 C1 1.405(3) . ?
C13 C12 1.493(3) . ?
C8 C7 1.417(3) . ?
C11 C12 1.508(3) . ?
C20 C21 1.517(4) . ?
C16 C17 1.523(3) . ?
C23 C24 1.497(4) . ?
C24 C24 1.550(5) 2_665 ?
